data_4330502
loop_
_publ_author_name
'Alison R. Fout'
'Dianne J. Xiao'
'Qinliang Zhao'
'T. David Harris'
'Evan R. King'
'Emily V. Eames'
'Shao-Liang Zheng'
'Theodore A. Betley'

_publ_section_title
;
 Trigonal Mn3 and Co3 Clusters Supported by Weak-Field Ligands: A
 Structural, Spectroscopic, Magnetic, and Computational Investigation into
 the Correlation of Molecular and Electronic Structure
;
_journal_name_full 'Inorganic Chemistry'
_journal_page_first 10290
_journal_page_last 10299
_journal_paper_doi 10.1021/ic301278m
_journal_volume 51
_journal_year 2012
_chemical_formula_sum 'C33 H50 Co3 N6 P3'
_chemical_formula_weight 800.49
_chemical_name_systematic
; 
 ? 
;
_space_group_IT_number 108
_symmetry_cell_setting tetragonal
_symmetry_space_group_name_Hall 'I 4 -2c'
_symmetry_space_group_name_H-M 'I 4 c m'
_atom_sites_solution_hydrogens geom
_atom_sites_solution_primary direct
_atom_sites_solution_secondary difmap
_audit_creation_method SHELXL-97
_cell_angle_alpha 90.00
_cell_angle_beta 90.00
_cell_angle_gamma 90.00
_cell_formula_units_Z 8
_cell_length_a 19.9023(13)
_cell_length_b 19.9023(13)
_cell_length_c 19.6805(14)
_cell_measurement_reflns_used 5846
_cell_measurement_temperature 100(2)
_cell_measurement_theta_max 23.236
_cell_measurement_theta_min 2.509
_cell_volume 7795.5(9)
_computing_cell_refinement 'SAINT 7.46A (Bruker-AXS, 2009)'
_computing_data_collection 'APEX2 v2009.3.0 (Bruker-AXS, 2009)'
_computing_data_reduction 'SAINT 7.46A (Bruker-AXS, 2009)'
_computing_molecular_graphics 'Bruker SHELXTL'
_computing_publication_material 'Bruker SHELXTL'
_computing_structure_refinement 'SHELXL-97 (Sheldrick, 2008)'
_computing_structure_solution 'SHELXS-97 (Sheldrick, 2008)'
_diffrn_ambient_temperature 100(2)
_diffrn_measured_fraction_theta_full 0.995
_diffrn_measured_fraction_theta_max 0.995
_diffrn_measurement_device_type 'Bruker d8 goniometer with CCD area detector'
_diffrn_measurement_method 'phi and omega scans'
_diffrn_radiation_monochromator graphite
_diffrn_radiation_source 'fine-focus sealed tube'
_diffrn_radiation_type MoK\a
_diffrn_radiation_wavelength 0.71073
_diffrn_reflns_av_R_equivalents 0.1044
_diffrn_reflns_av_sigmaI/netI 0.0482
_diffrn_reflns_limit_h_max 23
_diffrn_reflns_limit_h_min -23
_diffrn_reflns_limit_k_max 23
_diffrn_reflns_limit_k_min -23
_diffrn_reflns_limit_l_max 23
_diffrn_reflns_limit_l_min -23
_diffrn_reflns_number 42751
_diffrn_reflns_theta_full 25.50
_diffrn_reflns_theta_max 25.50
_diffrn_reflns_theta_min 2.05
_exptl_absorpt_coefficient_mu 1.415
_exptl_absorpt_correction_T_max 0.8714
_exptl_absorpt_correction_T_min 0.7848
_exptl_absorpt_correction_type multi-scan
_exptl_absorpt_process_details 'SADABS (Sheldrick, 2009)'
_exptl_crystal_colour red
_exptl_crystal_density_diffrn 1.364
_exptl_crystal_description plate
_exptl_crystal_F_000 3328
_exptl_crystal_size_max 0.18
_exptl_crystal_size_mid 0.12
_exptl_crystal_size_min 0.10
_platon_squeeze_details
;
;
_refine_diff_density_max 1.150
_refine_diff_density_min -0.395
_refine_diff_density_rms 0.095
_refine_ls_abs_structure_details 'Flack H D (1983), Acta Cryst. A39, 876-881'
_refine_ls_abs_structure_Flack 0.00(3)
_refine_ls_extinction_method none
_refine_ls_goodness_of_fit_ref 1.002
_refine_ls_hydrogen_treatment riding
_refine_ls_matrix_type full
_refine_ls_number_parameters 228
_refine_ls_number_reflns 3758
_refine_ls_number_restraints 1
_refine_ls_restrained_S_all 1.002
_refine_ls_R_factor_all 0.0575
_refine_ls_R_factor_gt 0.0485
_refine_ls_shift/su_max 0.022
_refine_ls_shift/su_mean 0.001
_refine_ls_structure_factor_coef Fsqd
_refine_ls_weighting_details 'calc w=1/[\s^2^(Fo^2^)+(0.0900P)^2^+1.0000P] where P=(Fo^2^+2Fc^2^)/3'
_refine_ls_weighting_scheme calc
_refine_ls_wR_factor_gt 0.1235
_refine_ls_wR_factor_ref 0.1295
_reflns_number_gt 3229
_reflns_number_total 3758
_reflns_threshold_expression >2sigma(I)
_cod_data_source_file ic301278m_si_003_05.cif
_cod_data_source_block CHTACo3PMe3
_cod_database_code 4330502

loop_
_symmetry_equiv_pos_as_xyz
'x, y, z'
'-y, x, z'
'-x, -y, z'
'y, -x, z'
'-x, y, z+1/2'
'-y, -x, z+1/2'
'x, -y, z+1/2'
'y, x, z+1/2'
'x+1/2, y+1/2, z+1/2'
'-y+1/2, x+1/2, z+1/2'
'-x+1/2, -y+1/2, z+1/2'
'y+1/2, -x+1/2, z+1/2'
'-x+1/2, y+1/2, z+1'
'-y+1/2, -x+1/2, z+1'
'x+1/2, -y+1/2, z+1'
'y+1/2, x+1/2, z+1'

loop_
_atom_site_label
_atom_site_type_symbol
_atom_site_fract_x
_atom_site_fract_y
_atom_site_fract_z
_atom_site_U_iso_or_equiv
_atom_site_adp_type
_atom_site_occupancy
_atom_site_symmetry_multiplicity
_atom_site_calc_flag
_atom_site_refinement_flags
Co1 Co 0.84422(4) 0.65578(4) 0.26060(5) 0.0268(3) Uani 1 2 d S
Co2 Co 0.81169(3) 0.60585(3) 0.36203(4) 0.02593(19) Uani 1 1 d .
P1 P 0.84020(8) 0.65980(8) 0.14898(10) 0.0310(5) Uani 1 2 d S
P2 P 0.76082(8) 0.52508(7) 0.41812(8) 0.0333(4) Uani 1 1 d .
N1 N 0.7514(2) 0.6436(2) 0.2931(2) 0.0292(10) Uani 1 1 d .
N2 N 0.8145(2) 0.6855(2) 0.4214(3) 0.0271(14) Uani 1 2 d S
N3 N 0.8347(2) 0.5601(2) 0.2776(2) 0.0286(10) Uani 1 1 d .
H3 H 0.8721 0.5321 0.2757 0.034 Uiso 1 1 d R
N4 N 0.8988(2) 0.6012(2) 0.4083(3) 0.0220(13) Uani 1 2 d S
H4 H 0.9305 0.5695 0.3951 0.026 Uiso 1 2 d SR
C1 C 0.7079(3) 0.7021(3) 0.3080(3) 0.0365(14) Uani 1 1 d .
H1 H 0.6622 0.6929 0.2889 0.044 Uiso 1 1 calc R
C2 C 0.7011(3) 0.7119(3) 0.3834(3) 0.0369(15) Uani 1 1 d .
H2A H 0.6636 0.7435 0.3919 0.044 Uiso 1 1 calc R
H2B H 0.6888 0.6683 0.4041 0.044 Uiso 1 1 calc R
C3 C 0.7622(3) 0.7378(3) 0.4182(4) 0.0325(18) Uani 1 2 d S
H3A H 0.7496 0.7504 0.4657 0.039 Uiso 1 2 calc SR
C4 C 0.7349(3) 0.7651(3) 0.2749(4) 0.0358(19) Uani 1 2 d S
H4A H 0.6997 0.8003 0.2764 0.043 Uiso 1 2 calc SR
H4B H 0.7445 0.7555 0.2265 0.043 Uiso 1 2 calc SR
C5 C 0.7739(3) 0.5411(3) 0.2470(3) 0.0327(12) Uani 1 1 d .
C6 C 0.7604(3) 0.4838(3) 0.2108(3) 0.0387(14) Uani 1 1 d .
H6 H 0.7946 0.4514 0.2033 0.046 Uiso 1 1 calc R
C7 C 0.6969(3) 0.4739(4) 0.1854(3) 0.0421(16) Uani 1 1 d .
H7 H 0.6872 0.4346 0.1599 0.051 Uiso 1 1 calc R
C8 C 0.6488(3) 0.5194(3) 0.1964(3) 0.0441(16) Uani 1 1 d .
H8 H 0.6047 0.5116 0.1796 0.053 Uiso 1 1 calc R
C9 C 0.6626(3) 0.5782(3) 0.2323(3) 0.0368(14) Uani 1 1 d .
H9 H 0.6281 0.6105 0.2392 0.044 Uiso 1 1 calc R
C10 C 0.7247(3) 0.5892(3) 0.2574(3) 0.0317(12) Uani 1 1 d .
C11 C 0.8858(3) 0.6142(3) 0.4768(4) 0.0309(18) Uani 1 2 d S
C12 C 0.9162(3) 0.5838(3) 0.5313(4) 0.0275(17) Uani 1 2 d S
C13 C 0.8962(4) 0.6038(4) 0.5956(5) 0.042(2) Uani 1 2 d S
H13 H 0.9164 0.5836 0.6343 0.050 Uiso 1 2 calc SR
C14 C 0.8485(3) 0.6515(3) 0.6042(4) 0.039(2) Uani 1 2 d S
H14 H 0.8360 0.6640 0.6490 0.047 Uiso 1 2 calc SR
C15 C 0.8177(3) 0.6823(3) 0.5497(4) 0.037(2) Uani 1 2 d S
H15 H 0.7843 0.7157 0.5570 0.044 Uiso 1 2 calc SR
C16 C 0.8359(3) 0.6641(3) 0.4838(4) 0.0301(18) Uani 1 2 d S
C17 C 0.8603(3) 0.7390(3) 0.1072(3) 0.0400(15) Uani 1 1 d .
H17A H 0.9066 0.7517 0.1179 0.060 Uiso 1 1 calc R
H17B H 0.8296 0.7740 0.1234 0.060 Uiso 1 1 calc R
H17C H 0.8554 0.7338 0.0580 0.060 Uiso 1 1 calc R
C18 C 0.8991(3) 0.6009(3) 0.1122(5) 0.045(2) Uani 1 2 d S
H18A H 0.8914 0.5566 0.1308 0.054 Uiso 0.50 1 d PR
H18B H 0.8925 0.6075 0.0628 0.054 Uiso 1 2 d SR
H18C H 0.8849 0.5549 0.1229 0.054 Uiso 0.50 1 d PR
C19 C 0.6905(3) 0.4847(3) 0.3778(3) 0.0422(16) Uani 1 1 d .
H19A H 0.7060 0.4599 0.3378 0.063 Uiso 1 1 calc R
H19B H 0.6577 0.5188 0.3639 0.063 Uiso 1 1 calc R
H19C H 0.6694 0.4535 0.4099 0.063 Uiso 1 1 calc R
C20 C 0.8187(3) 0.4579(3) 0.4350(3) 0.0448(15) Uani 1 1 d .
H20A H 0.8601 0.4763 0.4545 0.067 Uiso 1 1 calc R
H20B H 0.8291 0.4344 0.3925 0.067 Uiso 1 1 calc R
H20C H 0.7984 0.4263 0.4672 0.067 Uiso 1 1 calc R
C21 C 0.7298(4) 0.5406(3) 0.5031(3) 0.0516(19) Uani 1 1 d .
H21A H 0.7051 0.5831 0.5039 0.077 Uiso 1 1 calc R
H21B H 0.7677 0.5430 0.5348 0.077 Uiso 1 1 calc R
H21C H 0.6998 0.5039 0.5167 0.077 Uiso 1 1 calc R

loop_
_atom_site_aniso_label
_atom_site_aniso_U_11
_atom_site_aniso_U_22
_atom_site_aniso_U_33
_atom_site_aniso_U_23
_atom_site_aniso_U_13
_atom_site_aniso_U_12
Co1 0.0250(3) 0.0250(3) 0.0305(5) -0.0001(3) 0.0001(3) 0.0020(4)
Co2 0.0242(4) 0.0246(4) 0.0290(3) -0.0017(3) 0.0003(3) 0.0009(3)
P1 0.0309(7) 0.0309(7) 0.0310(10) 0.0003(6) -0.0003(6) 0.0020(9)
P2 0.0366(8) 0.0289(8) 0.0342(7) -0.0006(6) 0.0009(6) -0.0054(7)
N1 0.026(3) 0.024(2) 0.037(2) -0.0010(19) 0.001(2) 0.001(2)
N2 0.024(2) 0.024(2) 0.033(3) -0.0040(19) 0.0040(19) -0.003(3)
N3 0.038(3) 0.017(2) 0.030(2) -0.0029(17) 0.0028(19) 0.004(2)
N4 0.021(2) 0.021(2) 0.024(3) 0.0004(17) -0.0004(17) 0.000(3)
C1 0.021(3) 0.044(4) 0.045(3) -0.003(3) -0.004(3) 0.010(2)
C2 0.036(3) 0.031(3) 0.044(3) -0.006(2) 0.008(3) 0.010(3)
C3 0.031(3) 0.031(3) 0.035(4) -0.008(2) 0.008(2) 0.007(4)
C4 0.032(3) 0.032(3) 0.043(4) -0.001(2) 0.001(2) 0.010(4)
C5 0.027(3) 0.039(3) 0.032(3) 0.007(3) -0.005(2) -0.003(2)
C6 0.050(4) 0.029(3) 0.037(3) -0.007(3) 0.002(3) 0.000(3)
C7 0.050(4) 0.042(4) 0.034(3) -0.005(3) -0.002(3) -0.018(3)
C8 0.040(4) 0.055(4) 0.038(3) -0.006(3) 0.003(3) -0.013(3)
C9 0.029(3) 0.041(4) 0.040(3) 0.006(3) -0.001(2) -0.006(3)
C10 0.036(3) 0.034(3) 0.025(2) 0.006(2) 0.001(2) -0.002(2)
C11 0.031(3) 0.031(3) 0.030(4) -0.002(2) 0.002(2) -0.007(3)
C12 0.026(3) 0.026(3) 0.031(4) 0.003(2) -0.003(2) -0.006(3)
C13 0.041(3) 0.041(3) 0.043(5) 0.006(3) -0.006(3) -0.014(4)
C14 0.044(3) 0.044(3) 0.030(4) -0.008(3) 0.008(3) -0.013(4)
C15 0.035(3) 0.035(3) 0.040(5) -0.017(3) 0.017(3) -0.011(4)
C16 0.027(3) 0.027(3) 0.037(4) 0.000(3) 0.000(3) -0.013(3)
C17 0.047(4) 0.039(4) 0.033(3) 0.001(3) -0.007(3) 0.002(3)
C18 0.048(4) 0.048(4) 0.038(5) -0.006(3) 0.006(3) 0.012(5)
C19 0.042(3) 0.042(4) 0.043(4) 0.005(3) -0.001(3) -0.007(3)
C20 0.046(4) 0.043(4) 0.046(4) 0.014(3) 0.004(3) -0.002(3)
C21 0.071(5) 0.038(4) 0.046(4) -0.001(3) 0.018(3) -0.008(3)

loop_
_atom_type_symbol
_atom_type_description
_atom_type_scat_dispersion_real
_atom_type_scat_dispersion_imag
_atom_type_scat_source
C C 0.0033 0.0016 'International Tables Vol C Tables 4.2.6.8 and 6.1.1.4'
H H 0.0000 0.0000 'International Tables Vol C Tables 4.2.6.8 and 6.1.1.4'
Co Co 0.3494 0.9721 'International Tables Vol C Tables 4.2.6.8 and 6.1.1.4'
N N 0.0061 0.0033 'International Tables Vol C Tables 4.2.6.8 and 6.1.1.4'
P P 0.1023 0.0942 'International Tables Vol C Tables 4.2.6.8 and 6.1.1.4'

loop_
_geom_angle_atom_site_label_1
_geom_angle_atom_site_label_2
_geom_angle_atom_site_label_3
_geom_angle
_geom_angle_site_symmetry_1
_geom_angle_site_symmetry_3
N3 Co1 N3 99.3(3) 14_664 .
N3 Co1 N1 74.5(2) 14_664 14_664
N3 Co1 N1 151.10(19) . 14_664
N3 Co1 N1 151.10(19) 14_664 .
N3 Co1 N1 74.5(2) . .
N1 Co1 N1 97.2(3) 14_664 .
N3 Co1 P1 101.79(13) 14_664 .
N3 Co1 P1 101.79(13) . .
N1 Co1 P1 107.11(14) 14_664 .
N1 Co1 P1 107.11(14) . .
N3 Co1 Co2 53.49(12) 14_664 14_664
N3 Co1 Co2 99.60(13) . 14_664
N1 Co1 Co2 53.63(14) 14_664 14_664
N1 Co1 Co2 99.03(14) . 14_664
P1 Co1 Co2 149.77(2) . 14_664
N3 Co1 Co2 99.60(13) 14_664 .
N3 Co1 Co2 53.50(12) . .
N1 Co1 Co2 99.02(14) 14_664 .
N1 Co1 Co2 53.64(14) . .
P1 Co1 Co2 149.77(2) . .
Co2 Co1 Co2 59.97(4) 14_664 .
N3 Co2 N4 99.6(2) . .
N3 Co2 N1 74.50(19) . .
N4 Co2 N1 151.70(18) . .
N3 Co2 N2 151.02(19) . .
N4 Co2 N2 74.8(2) . .
N1 Co2 N2 96.9(2) . .
N3 Co2 P2 101.22(14) . .
N4 Co2 P2 98.04(12) . .
N1 Co2 P2 110.24(14) . .
N2 Co2 P2 107.69(14) . .
N3 Co2 Co2 99.46(14) . 14_664
N4 Co2 Co2 53.69(11) . 14_664
N1 Co2 Co2 99.31(13) . 14_664
N2 Co2 Co2 53.92(11) . 14_664
P2 Co2 Co2 147.48(4) . 14_664
N3 Co2 Co1 53.25(13) . .
N4 Co2 Co1 99.96(14) . .
N1 Co2 Co1 53.96(14) . .
N2 Co2 Co1 99.07(15) . .
P2 Co2 Co1 150.86(6) . .
Co2 Co2 Co1 60.02(2) 14_664 .
C18 P1 C17 103.8(3) . 14_664
C18 P1 C17 103.8(3) . .
C17 P1 C17 100.1(4) 14_664 .
C18 P1 Co1 110.6(3) . .
C17 P1 Co1 118.3(2) 14_664 .
C17 P1 Co1 118.3(2) . .
C20 P2 C19 104.4(3) . .
C20 P2 C21 100.1(3) . .
C19 P2 C21 102.6(3) . .
C20 P2 Co2 110.0(2) . .
C19 P2 Co2 117.7(2) . .
C21 P2 Co2 119.8(2) . .
C10 N1 C1 119.1(5) . .
C10 N1 Co2 106.5(3) . .
C1 N1 Co2 121.5(4) . .
C10 N1 Co1 106.8(3) . .
C1 N1 Co1 121.1(4) . .
Co2 N1 Co1 72.40(16) . .
C16 N2 C3 118.6(6) . .
C16 N2 Co2 106.9(4) . .
C3 N2 Co2 121.5(4) . .
C16 N2 Co2 106.9(4) . 14_664
C3 N2 Co2 121.5(4) . 14_664
Co2 N2 Co2 72.2(2) . 14_664
C5 N3 Co1 105.9(4) . .
C5 N3 Co2 106.8(4) . .
Co1 N3 Co2 73.26(15) . .
C5 N3 H3 120.8 . .
Co1 N3 H3 120.1 . .
Co2 N3 H3 120.1 . .
C11 N4 Co2 106.0(4) . 14_664
C11 N4 Co2 106.0(4) . .
Co2 N4 Co2 72.6(2) 14_664 .
C11 N4 H4 121.4 . .
Co2 N4 H4 120.1 14_664 .
Co2 N4 H4 120.2 . .
N1 C1 C2 110.5(5) . .
N1 C1 C4 111.1(5) . .
C2 C1 C4 110.5(6) . .
N1 C1 H1 108.3 . .
C2 C1 H1 108.3 . .
C4 C1 H1 108.3 . .
C3 C2 C1 115.2(5) . .
C3 C2 H2A 108.5 . .
C1 C2 H2A 108.5 . .
C3 C2 H2B 108.5 . .
C1 C2 H2B 108.5 . .
H2A C2 H2B 107.5 . .
N2 C3 C2 110.6(4) . .
N2 C3 C2 110.6(4) . 14_664
C2 C3 C2 110.8(7) . 14_664
N2 C3 H3A 108.2 . .
C2 C3 H3A 108.2 . .
C2 C3 H3A 108.2 14_664 .
C1 C4 C1 113.9(7) . 14_664
C1 C4 H4A 108.8 . .
C1 C4 H4A 108.8 14_664 .
C1 C4 H4B 108.8 . .
C1 C4 H4B 108.8 14_664 .
H4A C4 H4B 107.7 . .
C6 C5 C10 120.8(5) . .
C6 C5 N3 128.0(5) . .
C10 C5 N3 111.2(5) . .
C5 C6 C7 119.3(6) . .
C5 C6 H6 120.4 . .
C7 C6 H6 120.4 . .
C8 C7 C6 120.2(6) . .
C8 C7 H7 119.9 . .
C6 C7 H7 119.9 . .
C7 C8 C9 120.7(6) . .
C7 C8 H8 119.7 . .
C9 C8 H8 119.7 . .
C10 C9 C8 120.1(6) . .
C10 C9 H9 119.9 . .
C8 C9 H9 119.9 . .
C9 C10 C5 118.9(5) . .
C9 C10 N1 131.2(5) . .
C5 C10 N1 109.9(5) . .
C12 C11 N4 126.2(7) . .
C12 C11 C16 123.0(7) . .
N4 C11 C16 110.8(7) . .
C11 C12 C13 117.4(8) . .
C14 C13 C12 121.2(9) . .
C14 C13 H13 119.4 . .
C12 C13 H13 119.4 . .
C13 C14 C15 121.7(8) . .
C13 C14 H14 119.1 . .
C15 C14 H14 119.1 . .
C14 C15 C16 119.4(8) . .
C14 C15 H15 120.3 . .
C16 C15 H15 120.3 . .
N2 C16 C15 132.2(8) . .
N2 C16 C11 110.5(7) . .
C15 C16 C11 117.2(8) . .
P1 C17 H17A 109.5 . .
P1 C17 H17B 109.5 . .
H17A C17 H17B 109.5 . .
P1 C17 H17C 109.5 . .
H17A C17 H17C 109.5 . .
H17B C17 H17C 109.5 . .
P1 C18 H18A 109.7 . .
P1 C18 H18B 102.7 . .
H18A C18 H18B 118.2 . .
P1 C18 H18C 109.3 . .
H18A C18 H18C 12.1 . .
H18B C18 H18C 107.3 . .
P2 C19 H19A 109.5 . .
P2 C19 H19B 109.5 . .
H19A C19 H19B 109.5 . .
P2 C19 H19C 109.5 . .
H19A C19 H19C 109.5 . .
H19B C19 H19C 109.5 . .
P2 C20 H20A 109.5 . .
P2 C20 H20B 109.5 . .
H20A C20 H20B 109.5 . .
P2 C20 H20C 109.5 . .
H20A C20 H20C 109.5 . .
H20B C20 H20C 109.5 . .
P2 C21 H21A 109.5 . .
P2 C21 H21B 109.5 . .
H21A C21 H21B 109.5 . .
P2 C21 H21C 109.5 . .
H21A C21 H21C 109.5 . .
H21B C21 H21C 109.5 . .

loop_
_geom_bond_atom_site_label_1
_geom_bond_atom_site_label_2
_geom_bond_distance
_geom_bond_site_symmetry_2
Co1 N3 1.943(4) 14_664
Co1 N3 1.943(4) .
Co1 N1 1.970(5) 14_664
Co1 N1 1.970(5) .
Co1 P1 2.200(2) .
Co1 Co2 2.3219(12) 14_664
Co1 Co2 2.3219(12) .
Co2 N3 1.949(4) .
Co2 N4 1.960(5) .
Co2 N1 1.962(5) .
Co2 N2 1.970(5) .
Co2 P2 2.1973(17) .
Co2 Co2 2.3208(13) 14_664
P1 C18 1.808(9) .
P1 C17 1.821(6) 14_664
P1 C17 1.822(6) .
P2 C20 1.796(7) .
P2 C19 1.798(6) .
P2 C21 1.810(6) .
N1 C10 1.396(7) .
N1 C1 1.481(8) .
N2 C16 1.369(10) .
N2 C3 1.474(10) .
N2 Co2 1.970(5) 14_664
N3 C5 1.402(7) .
N3 H3 0.9303 .
N4 C11 1.397(10) .
N4 Co2 1.960(5) 14_664
N4 H4 0.9298 .
C1 C2 1.503(8) .
C1 C4 1.512(8) .
C1 H1 1.0000 .
C2 C3 1.487(8) .
C2 H2A 0.9900 .
C2 H2B 0.9900 .
C3 C2 1.487(8) 14_664
C3 H3A 1.0000 .
C4 C1 1.512(8) 14_664
C4 H4A 0.9900 .
C4 H4B 0.9900 .
C5 C6 1.372(8) .
C5 C10 1.385(8) .
C6 C7 1.373(9) .
C6 H6 0.9500 .
C7 C8 1.336(10) .
C7 H7 0.9500 .
C8 C9 1.394(9) .
C8 H8 0.9500 .
C9 C10 1.349(8) .
C9 H9 0.9500 .
C11 C12 1.373(11) .
C11 C16 1.410(12) .
C12 C13 1.384(12) .
C13 C14 1.353(13) .
C13 H13 0.9500 .
C14 C15 1.381(13) .
C14 H14 0.9500 .
C15 C16 1.394(11) .
C15 H15 0.9500 .
C17 H17A 0.9800 .
C17 H17B 0.9800 .
C17 H17C 0.9800 .
C18 H18A 0.9672 .
C18 H18B 0.9903 .
C18 H18C 0.9805 .
C19 H19A 0.9800 .
C19 H19B 0.9800 .
C19 H19C 0.9800 .
C20 H20A 0.9800 .
C20 H20B 0.9800 .
C20 H20C 0.9800 .
C21 H21A 0.9800 .
C21 H21B 0.9800 .
C21 H21C 0.9800 .

loop_
_geom_torsion_atom_site_label_1
_geom_torsion_atom_site_label_2
_geom_torsion_atom_site_label_3
_geom_torsion_atom_site_label_4
_geom_torsion
_geom_torsion_site_symmetry_1
_geom_torsion_site_symmetry_4
N3 Co1 Co2 N3 -94.5(3) 14_664 .
N1 Co1 Co2 N3 -170.1(2) 14_664 .
N1 Co1 Co2 N3 97.5(2) . .
P1 Co1 Co2 N3 40.1(2) . .
Co2 Co1 Co2 N3 -131.88(18) 14_664 .
N3 Co1 Co2 N4 0.1(2) 14_664 .
N3 Co1 Co2 N4 94.6(2) . .
N1 Co1 Co2 N4 -75.6(2) 14_664 .
N1 Co1 Co2 N4 -167.9(2) . .
P1 Co1 Co2 N4 134.6(2) . .
Co2 Co1 Co2 N4 -37.31(16) 14_664 .
N3 Co1 Co2 N1 168.0(2) 14_664 .
N3 Co1 Co2 N1 -97.5(2) . .
N1 Co1 Co2 N1 92.3(3) 14_664 .
P1 Co1 Co2 N1 -57.5(2) . .
Co2 Co1 Co2 N1 130.60(17) 14_664 .
N3 Co1 Co2 N2 76.1(2) 14_664 .
N3 Co1 Co2 N2 170.6(2) . .
N1 Co1 Co2 N2 0.4(2) 14_664 .
N1 Co1 Co2 N2 -91.9(2) . .
P1 Co1 Co2 N2 -149.4(2) . .
Co2 Co1 Co2 N2 38.69(17) 14_664 .
N3 Co1 Co2 P2 -127.28(18) 14_664 .
N3 Co1 Co2 P2 -32.8(2) . .
N1 Co1 Co2 P2 157.11(17) 14_664 .
N1 Co1 Co2 P2 64.8(2) . .
P1 Co1 Co2 P2 7.3(2) . .
Co2 Co1 Co2 P2 -164.64(11) 14_664 .
N3 Co1 Co2 Co2 37.37(14) 14_664 14_664
N3 Co1 Co2 Co2 131.88(18) . 14_664
N1 Co1 Co2 Co2 -38.25(14) 14_664 14_664
N1 Co1 Co2 Co2 -130.60(17) . 14_664
P1 Co1 Co2 Co2 171.95(17) . 14_664
N3 Co1 P1 C18 51.13(15) 14_664 .
N3 Co1 P1 C18 -51.13(15) . .
N1 Co1 P1 C18 128.29(14) 14_664 .
N1 Co1 P1 C18 -128.29(14) . .
Co2 Co1 P1 C18 83.04(15) 14_664 .
Co2 Co1 P1 C18 -83.04(15) . .
N3 Co1 P1 C17 170.6(3) 14_664 14_664
N3 Co1 P1 C17 68.3(3) . 14_664
N1 Co1 P1 C17 -112.3(3) 14_664 14_664
N1 Co1 P1 C17 -8.8(3) . 14_664
Co2 Co1 P1 C17 -157.5(3) 14_664 14_664
Co2 Co1 P1 C17 36.4(3) . 14_664
N3 Co1 P1 C17 -68.3(3) 14_664 .
N3 Co1 P1 C17 -170.6(3) . .
N1 Co1 P1 C17 8.8(3) 14_664 .
N1 Co1 P1 C17 112.2(3) . .
Co2 Co1 P1 C17 -36.4(3) 14_664 .
Co2 Co1 P1 C17 157.5(3) . .
N3 Co2 P2 C20 63.8(3) . .
N4 Co2 P2 C20 -37.7(3) . .
N1 Co2 P2 C20 141.2(3) . .
N2 Co2 P2 C20 -114.2(3) . .
Co2 Co2 P2 C20 -64.8(3) 14_664 .
Co1 Co2 P2 C20 90.0(3) . .
N3 Co2 P2 C19 -55.5(3) . .
N4 Co2 P2 C19 -157.0(3) . .
N1 Co2 P2 C19 21.9(3) . .
N2 Co2 P2 C19 126.5(3) . .
Co2 Co2 P2 C19 176.0(2) 14_664 .
Co1 Co2 P2 C19 -29.3(3) . .
N3 Co2 P2 C21 178.8(3) . .
N4 Co2 P2 C21 77.3(4) . .
N1 Co2 P2 C21 -103.8(3) . .
N2 Co2 P2 C21 0.8(4) . .
Co2 Co2 P2 C21 50.3(3) 14_664 .
Co1 Co2 P2 C21 -155.0(3) . .
N3 Co2 N1 C10 47.4(4) . .
N4 Co2 N1 C10 128.7(5) . .
N2 Co2 N1 C10 -160.9(3) . .
P2 Co2 N1 C10 -49.1(4) . .
Co2 Co2 N1 C10 144.7(3) 14_664 .
Co1 Co2 N1 C10 102.9(4) . .
N3 Co2 N1 C1 -171.7(4) . .
N4 Co2 N1 C1 -90.3(6) . .
N2 Co2 N1 C1 -19.9(4) . .
P2 Co2 N1 C1 91.8(4) . .
Co2 Co2 N1 C1 -74.4(4) 14_664 .
Co1 Co2 N1 C1 -116.2(4) . .
N3 Co2 N1 Co1 -55.52(17) . .
N4 Co2 N1 Co1 25.8(5) . .
N2 Co2 N1 Co1 96.25(15) . .
P2 Co2 N1 Co1 -152.00(8) . .
Co2 Co2 N1 Co1 41.80(12) 14_664 .
N3 Co1 N1 C10 -127.6(4) 14_664 .
N3 Co1 N1 C10 -46.6(3) . .
N1 Co1 N1 C10 161.7(3) 14_664 .
P1 Co1 N1 C10 51.2(4) . .
Co2 Co1 N1 C10 -144.2(3) 14_664 .
Co2 Co1 N1 C10 -102.4(4) . .
N3 Co1 N1 C1 91.5(5) 14_664 .
N3 Co1 N1 C1 172.4(4) . .
N1 Co1 N1 C1 20.7(5) 14_664 .
P1 Co1 N1 C1 -89.7(4) . .
Co2 Co1 N1 C1 74.9(4) 14_664 .
Co2 Co1 N1 C1 116.6(4) . .
N3 Co1 N1 Co2 -25.2(4) 14_664 .
N3 Co1 N1 Co2 55.81(16) . .
N1 Co1 N1 Co2 -95.92(18) 14_664 .
P1 Co1 N1 Co2 153.64(9) . .
Co2 Co1 N1 Co2 -41.73(12) 14_664 .
N3 Co2 N2 C16 -129.1(5) . .
N4 Co2 N2 C16 -46.9(3) . .
N1 Co2 N2 C16 160.7(3) . .
P2 Co2 N2 C16 46.9(3) . .
Co2 Co2 N2 C16 -102.8(4) 14_664 .
Co1 Co2 N2 C16 -144.8(3) . .
N3 Co2 N2 C3 90.2(5) . .
N4 Co2 N2 C3 172.4(4) . .
N1 Co2 N2 C3 20.0(4) . .
P2 Co2 N2 C3 -93.8(4) . .
Co2 Co2 N2 C3 116.6(5) 14_664 .
Co1 Co2 N2 C3 74.5(4) . .
N3 Co2 N2 Co2 -26.3(6) . 14_664
N4 Co2 N2 Co2 55.88(18) . 14_664
N1 Co2 N2 Co2 -96.55(19) . 14_664
P2 Co2 N2 Co2 149.62(10) . 14_664
Co1 Co2 N2 Co2 -42.06(17) . 14_664
N3 Co1 N3 C5 -161.7(3) 14_664 .
N1 Co1 N3 C5 123.7(4) 14_664 .
N1 Co1 N3 C5 47.2(3) . .
P1 Co1 N3 C5 -57.5(3) . .
Co2 Co1 N3 C5 144.0(3) 14_664 .
Co2 Co1 N3 C5 103.2(4) . .
N3 Co1 N3 Co2 95.11(18) 14_664 .
N1 Co1 N3 Co2 20.5(4) 14_664 .
N1 Co1 N3 Co2 -55.96(17) . .
P1 Co1 N3 Co2 -160.66(10) . .
Co2 Co1 N3 Co2 40.82(13) 14_664 .
N4 Co2 N3 C5 162.7(3) . .
N1 Co2 N3 C5 -45.7(3) . .
N2 Co2 N3 C5 -121.5(5) . .
P2 Co2 N3 C5 62.4(3) . .
Co2 Co2 N3 C5 -142.8(3) 14_664 .
Co1 Co2 N3 C5 -102.0(4) . .
N4 Co2 N3 Co1 -95.33(15) . .
N1 Co2 N3 Co1 56.30(16) . .
N2 Co2 N3 Co1 -19.5(5) . .
P2 Co2 N3 Co1 164.42(10) . .
Co2 Co2 N3 Co1 -40.83(12) 14_664 .
N3 Co2 N4 C11 -163.1(3) . .
N1 Co2 N4 C11 121.9(5) . .
N2 Co2 N4 C11 46.1(3) . .
P2 Co2 N4 C11 -60.2(3) . .
Co2 Co2 N4 C11 102.2(4) 14_664 .
Co1 Co2 N4 C11 142.8(3) . .
N3 Co2 N4 Co2 94.75(19) . 14_664
N1 Co2 N4 Co2 19.7(5) . 14_664
N2 Co2 N4 Co2 -56.13(18) . 14_664
P2 Co2 N4 Co2 -162.36(11) . 14_664
Co1 Co2 N4 Co2 40.65(16) . 14_664
C10 N1 C1 C2 118.7(6) . .
Co2 N1 C1 C2 -17.6(7) . .
Co1 N1 C1 C2 -105.0(5) . .
C10 N1 C1 C4 -118.4(6) . .
Co2 N1 C1 C4 105.4(5) . .
Co1 N1 C1 C4 17.9(6) . .
N1 C1 C2 C3 72.0(7) . .
C4 C1 C2 C3 -51.3(7) . .
C16 N2 C3 C2 -118.4(4) . .
Co2 N2 C3 C2 17.9(6) . .
Co2 N2 C3 C2 105.3(4) 14_664 .
C16 N2 C3 C2 118.4(5) . 14_664
Co2 N2 C3 C2 -105.3(4) . 14_664
Co2 N2 C3 C2 -17.9(6) 14_664 14_664
C1 C2 C3 N2 -72.0(7) . .
C1 C2 C3 C2 51.0(9) . 14_664
N1 C1 C4 C1 -71.9(8) . 14_664
C2 C1 C4 C1 51.1(8) . 14_664
Co1 N3 C5 C6 139.4(5) . .
Co2 N3 C5 C6 -143.7(5) . .
Co1 N3 C5 C10 -40.5(5) . .
Co2 N3 C5 C10 36.3(5) . .
C10 C5 C6 C7 -0.9(9) . .
N3 C5 C6 C7 179.1(6) . .
C5 C6 C7 C8 -0.5(9) . .
C6 C7 C8 C9 1.5(10) . .
C7 C8 C9 C10 -1.1(9) . .
C8 C9 C10 C5 -0.3(8) . .
C8 C9 C10 N1 178.3(6) . .
C6 C5 C10 C9 1.3(8) . .
N3 C5 C10 C9 -178.7(5) . .
C6 C5 C10 N1 -177.6(5) . .
N3 C5 C10 N1 2.4(6) . .
C1 N1 C10 C9 -0.5(9) . .
Co2 N1 C10 C9 141.5(6) . .
Co1 N1 C10 C9 -142.4(6) . .
C1 N1 C10 C5 178.1(5) . .
Co2 N1 C10 C5 -39.8(5) . .
Co1 N1 C10 C5 36.3(5) . .
Co2 N4 C11 C12 -141.97(18) 14_664 .
Co2 N4 C11 C12 141.97(18) . .
Co2 N4 C11 C16 38.03(18) 14_664 .
Co2 N4 C11 C16 -38.03(18) . .
N4 C11 C12 C13 180.000(3) . .
C16 C11 C12 C13 -0.001(4) . .
C11 C12 C13 C14 0.001(4) . .
C12 C13 C14 C15 -0.001(5) . .
C13 C14 C15 C16 0.000(4) . .
C3 N2 C16 C15 0.001(5) . .
Co2 N2 C16 C15 -142.02(18) . .
Co2 N2 C16 C15 142.02(18) 14_664 .
C3 N2 C16 C11 180.001(3) . .
Co2 N2 C16 C11 37.98(18) . .
Co2 N2 C16 C11 -37.98(18) 14_664 .
C14 C15 C16 N2 180.000(4) . .
C14 C15 C16 C11 0.000(4) . .
C12 C11 C16 N2 180.001(2) . .
N4 C11 C16 N2 0.000(3) . .
C12 C11 C16 C15 0.001(4) . .
N4 C11 C16 C15 179.999(2) . .

loop_
_platon_squeeze_void_nr
_platon_squeeze_void_average_x
_platon_squeeze_void_average_y
_platon_squeeze_void_average_z
_platon_squeeze_void_volume
_platon_squeeze_void_count_electrons
_platon_squeeze_void_content
1 0.000 0.000 -0.043 522 98 ' '
2 0.500 0.500 -0.003 521 98 ' '
3 0.000 0.500 0.207 146 57 ' '
4 0.500 0.000 0.207 146 57 ' '
5 0.000 0.500 0.707 146 57 ' '
6 0.500 1.000 0.707 146 57 ' '
